data_7125464
loop_
_publ_author_name
'Yang, Xiao-Ping'
'Du, Da-Ming'
'Li, Qi'
'Mak, Thomas C. W.'
'Wong, Henry N. C.'

_publ_section_title
;
 Synthesis, structure and inclusion properties of
 1,4,15,18-tetrahydro-1,4,15,18-tetraoxodibenzo[b,h]tetraphenylene&#x2020;
;
_journal_issue 16
_journal_name_full 'Chemical Communications'
_journal_page_first 1607
_journal_paper_doi 10.1039/a904144c
_journal_year 1999
_chemical_formula_sum 'C38 H30 O4'
_chemical_formula_weight 550.62
_space_group_IT_number 15
_space_group_name_Hall '-C 2yc'
_space_group_name_H-M_alt 'C 1 2/c 1'
_atom_sites_solution_hydrogens geom
_atom_sites_solution_primary direct
_atom_sites_solution_secondary difmap
_audit_creation_method SHELXL
_cell_angle_alpha 90.00
_cell_angle_beta 100.550(11)
_cell_angle_gamma 90.00
_cell_formula_units_Z 4
_cell_length_a 15.807(2)
_cell_length_b 18.590(3)
_cell_length_c 10.590(2)
_cell_measurement_temperature 293(2)
_cell_volume 3059.3(9)
_computing_structure_refinement 'SHELXL-93 (Sheldrick, 1993)'
_computing_structure_solution 'SHELXS-86 (Sheldrick, 1990)'
_diffrn_ambient_temperature 293(2)
_diffrn_radiation_monochromator graphite
_diffrn_radiation_source 'fine-focus sealed tube'
_diffrn_radiation_type MoK\a
_diffrn_radiation_wavelength 0.71073
_diffrn_reflns_av_R_equivalents 0.0512
_diffrn_reflns_av_sigmaI/netI 0.0644
_diffrn_reflns_limit_h_max 19
_diffrn_reflns_limit_h_min 0
_diffrn_reflns_limit_k_max 22
_diffrn_reflns_limit_k_min -22
_diffrn_reflns_limit_l_max 12
_diffrn_reflns_limit_l_min -12
_diffrn_reflns_number 4254
_diffrn_reflns_theta_max 25.61
_diffrn_reflns_theta_min 1.71
_exptl_absorpt_coefficient_mu 0.077
_exptl_crystal_density_diffrn 1.195
_exptl_crystal_F_000 1160
_exptl_crystal_size_max 0.52
_exptl_crystal_size_mid 0.20
_exptl_crystal_size_min 0.20
_refine_diff_density_max 0.186
_refine_diff_density_min -0.179
_refine_diff_density_rms 0.041
_refine_ls_extinction_coef 0.0152(31)
_refine_ls_extinction_expression Fc^*^=kFc[1+0.001xFc^2^\l^3^/sin(2\q)]^-1/4^
_refine_ls_extinction_method SHELXL
_refine_ls_goodness_of_fit_all 0.731
_refine_ls_goodness_of_fit_obs 0.710
_refine_ls_matrix_type full
_refine_ls_number_parameters 191
_refine_ls_number_reflns 2381
_refine_ls_number_restraints 3
_refine_ls_restrained_S_all 0.736
_refine_ls_restrained_S_obs 0.710
_refine_ls_R_factor_all 0.0732
_refine_ls_R_factor_obs 0.0632
_refine_ls_shift/esd_max 0.238
_refine_ls_shift/esd_mean 0.033
_refine_ls_structure_factor_coef Fsqd
_refine_ls_weighting_details 'w=1/[\s^2^(Fo^2^)+(0.1994P)^2^+1.8868P] where P=(Fo^2^+2Fc^2^)/3'
_refine_ls_weighting_scheme calc
_refine_ls_wR_factor_all 0.2095
_refine_ls_wR_factor_obs 0.1906
_reflns_number_observed 2109
_reflns_number_total 2386
_reflns_observed_criterion >2sigma(I)
_cod_data_source_file 904144c.txt
_cod_data_source_block ya10
_cod_depositor_comments
;
The following automatic conversions were performed:

data item '_refine_ls_weighting_scheme' value 'calc
w=1/[\s^2^(Fo^2^)+(0.1994P)^2^+1.8868P] where P=(Fo^2^+2Fc^2^)/3' was
changed to 'calc'. A new data item '_refine_ls_weighting_details' was
created with the value set to
'w=1/[\s^2^(Fo^2^)+(0.1994P)^2^+1.8868P] where P=(Fo^2^+2Fc^2^)/3'.

Automatic conversion script
Id: cif_fix_values 6909 2019-04-08 15:41:33Z antanas 
;
_cod_original_cell_volume 3059.3(8)
_cod_database_code 7125464

loop_
_symmetry_equiv_pos_as_xyz
'x, y, z'
'-x, y, -z+1/2'
'x+1/2, y+1/2, z'
'-x+1/2, y+1/2, -z+1/2'
'-x, -y, -z'
'x, -y, z-1/2'
'-x+1/2, -y+1/2, -z'
'x+1/2, -y+1/2, z-1/2'

loop_
_atom_site_aniso_label
_atom_site_aniso_U_11
_atom_site_aniso_U_22
_atom_site_aniso_U_33
_atom_site_aniso_U_23
_atom_site_aniso_U_13
_atom_site_aniso_U_12
O1 0.127(2) 0.099(2) 0.0898(13) -0.0047(11) 0.0151(12) 0.0555(13)
O2 0.158(2) 0.100(2) 0.0598(11) -0.0112(10) -0.0160(12) 0.0406(14)
C1 0.0790(15) 0.0668(15) 0.076(2) 0.0083(12) 0.0168(13) 0.0172(12)
C2 0.088(2) 0.086(2) 0.082(2) 0.0174(15) 0.0016(14) 0.0256(15)
C3 0.101(2) 0.085(2) 0.073(2) 0.0126(14) -0.0069(15) 0.021(2)
C4 0.095(2) 0.071(2) 0.0609(14) 0.0036(12) 0.0014(13) 0.0080(13)
C5 0.0794(14) 0.0506(11) 0.0520(11) -0.0014(9) 0.0057(10) 0.0014(10)
C6 0.0638(11) 0.0439(10) 0.0501(10) 0.0007(8) 0.0081(9) -0.0017(8)
C7 0.0650(12) 0.0458(10) 0.0518(11) 0.0018(8) 0.0108(10) -0.0027(9)
C8 0.0731(13) 0.0504(11) 0.0560(12) -0.0008(9) 0.0123(10) 0.0039(10)
C9 0.0672(13) 0.0544(12) 0.0605(12) 0.0066(9) 0.0100(11) 0.0053(10)
C10 0.0718(13) 0.0547(12) 0.0529(11) 0.0041(9) 0.0050(10) 0.0029(10)
C11 0.0643(11) 0.0468(10) 0.0491(10) -0.0046(8) 0.0060(9) -0.0001(9)
C12 0.0627(11) 0.0436(10) 0.0494(10) -0.0041(8) 0.0037(9) 0.0007(8)
C13 0.0717(13) 0.0485(11) 0.0596(12) -0.0011(9) 0.0027(10) 0.0048(9)
C14 0.0715(14) 0.0607(13) 0.0720(14) -0.0085(11) 0.0053(12) 0.0147(11)
C15 0.0675(13) 0.074(2) 0.0678(14) -0.0125(12) 0.0146(12) 0.0040(11)
C16 0.0689(13) 0.0601(13) 0.0531(11) -0.0043(9) 0.0097(10) -0.0020(10)
C17 0.283(10) 0.281(12) 0.385(15) 0.106(12) 0.192(11) 0.023(11)
C18 0.297(16) 0.247(13) 0.760(38) 0.143(19) 0.214(20) 0.114(12)
C19 0.256(11) 0.222(12) 0.520(22) 0.107(15) 0.183(13) 0.059(10)

loop_
_atom_site_label
_atom_site_type_symbol
_atom_site_fract_x
_atom_site_fract_y
_atom_site_fract_z
_atom_site_U_iso_or_equiv
_atom_site_thermal_displace_type
_atom_site_occupancy
_atom_site_calc_flag
_atom_site_refinement_flags
O1 O 0.2992(2) 0.38682(12) 0.5585(2) 0.1057(8) Uani 1 d .
O2 O 0.3496(2) 0.19120(13) 0.2131(2) 0.1103(9) Uani 1 d .
C1 C 0.3116(2) 0.34118(14) 0.4820(3) 0.0736(7) Uani 1 d .
C2 C 0.2651(2) 0.3428(2) 0.3477(3) 0.0869(8) Uani 1 d .
H2 H 0.2272(2) 0.3810(2) 0.3240(3) 0.120 Uiso 1 d R
C3 C 0.2783(2) 0.2940(2) 0.2621(3) 0.0891(9) Uani 1 d .
H3 H 0.2417(2) 0.2953(2) 0.1834(3) 0.120 Uiso 1 d R
C4 C 0.3385(2) 0.23464(15) 0.2941(3) 0.0774(7) Uani 1 d .
C5 C 0.44330(15) 0.17365(11) 0.4664(2) 0.0615(6) Uani 1 d .
H5 H 0.45008(15) 0.13810(11) 0.4068(2) 0.120 Uiso 1 d R
C6 C 0.48721(13) 0.16715(10) 0.5921(2) 0.0529(5) Uani 1 d .
C7 C 0.47492(14) 0.21992(11) 0.6830(2) 0.0542(5) Uani 1 d .
C8 C 0.41868(14) 0.27626(11) 0.6447(2) 0.0598(6) Uani 1 d .
H8 H 0.40983(14) 0.31119(11) 0.7043(2) 0.080 Uiso 1 d R
C9 C 0.37312(14) 0.28133(12) 0.5194(2) 0.0609(6) Uani 1 d .
C10 C 0.38627(15) 0.22972(12) 0.4290(2) 0.0606(6) Uani 1 d .
C11 C 0.54898(14) 0.10622(11) 0.6255(2) 0.0540(5) Uani 1 d .
C12 C 0.53742(13) 0.05401(10) 0.7160(2) 0.0527(5) Uani 1 d .
C13 C 0.59504(15) -0.00368(11) 0.7370(2) 0.0611(6) Uani 1 d .
H13 H 0.58934(15) -0.03871(11) 0.7980(2) 0.080 Uiso 1 d R
C14 C 0.6621(2) -0.00990(13) 0.6712(2) 0.0690(7) Uani 1 d .
H14 H 0.6994(2) -0.04928(13) 0.6835(2) 0.080 Uiso 1 d R
C15 C 0.6724(2) 0.04101(14) 0.5812(2) 0.0694(7) Uani 1 d .
H15 H 0.7179(2) 0.03835(14) 0.5354(2) 0.080 Uiso 1 d R
C16 C 0.61661(14) 0.09896(12) 0.5585(2) 0.0609(6) Uani 1 d .
H16 H 0.62285(14) 0.13359(12) 0.4970(2) 0.080 Uiso 1 d R
C17 C 0.6115(7) 0.3665(7) 0.5075(11) 0.300(6) Uani 1 d D
H17A H 0.6643(7) 0.3544(7) 0.5640(11) 0.450 Uiso 1 calc R
H17B H 0.6210(7) 0.3679(7) 0.4206(11) 0.450 Uiso 1 calc R
H17C H 0.5687(7) 0.3308(7) 0.5148(11) 0.450 Uiso 1 calc R
C18 C 0.5833(9) 0.4332(8) 0.5409(26) 0.420(13) Uani 1 d D
H18A H 0.5782(9) 0.4292(8) 0.6305(26) 0.504 Uiso 1 calc R
H18B H 0.6308(9) 0.4660(8) 0.5385(26) 0.504 Uiso 1 calc R
C19 C 0.5154(8) 0.4667(5) 0.4856(16) 0.319(8) Uani 1 d D
H19A H 0.4684(8) 0.4335(5) 0.4886(16) 0.383 Uiso 1 calc R
H19B H 0.5207(8) 0.4697(5) 0.3960(16) 0.383 Uiso 1 calc R

loop_
_atom_type_symbol
_atom_type_description
_atom_type_scat_dispersion_real
_atom_type_scat_dispersion_imag
_atom_type_scat_source
C C 0.0033 0.0016 'International Tables Vol C Tables 4.2.6.8 and 6.1.1.4'
H H 0.0000 0.0000 'International Tables Vol C Tables 4.2.6.8 and 6.1.1.4'
O O 0.0106 0.0060 'International Tables Vol C Tables 4.2.6.8 and 6.1.1.4'

loop_
_geom_angle_atom_site_label_1
_geom_angle_atom_site_label_2
_geom_angle_atom_site_label_3
_geom_angle
_geom_angle_site_symmetry_3
O1 C1 C2 121.1(2) .
O1 C1 C9 121.6(2) .
C2 C1 C9 117.3(2) .
C3 C2 C1 122.1(2) .
C2 C3 C4 122.5(3) .
O2 C4 C3 120.8(2) .
O2 C4 C10 121.5(2) .
C3 C4 C10 117.7(2) .
C6 C5 C10 121.6(2) .
C5 C6 C7 119.1(2) .
C5 C6 C11 118.8(2) .
C7 C6 C11 122.0(2) .
C8 C7 C6 119.1(2) .
C8 C7 C7 118.6(2) 2_656
C6 C7 C7 122.1(2) 2_656
C9 C8 C7 121.5(2) .
C8 C9 C10 119.4(2) .
C8 C9 C1 120.3(2) .
C10 C9 C1 120.3(2) .
C5 C10 C9 119.4(2) .
C5 C10 C4 120.5(2) .
C9 C10 C4 120.1(2) .
C16 C11 C12 119.3(2) .
C16 C11 C6 118.8(2) .
C12 C11 C6 121.7(2) .
C13 C12 C11 118.5(2) .
C13 C12 C12 118.3(2) 2_656
C11 C12 C12 123.0(2) 2_656
C14 C13 C12 121.6(2) .
C13 C14 C15 119.6(2) .
C16 C15 C14 120.2(2) .
C15 C16 C11 120.7(2) .
C19 C18 C17 126.7(22) .
C18 C19 C19 129.1(22) 5_666

loop_
_geom_bond_atom_site_label_1
_geom_bond_atom_site_label_2
_geom_bond_distance
_geom_bond_site_symmetry_2
O1 C1 1.213(3) .
O2 C4 1.214(3) .
C1 C2 1.477(4) .
C1 C9 1.483(3) .
C2 C3 1.327(4) .
C3 C4 1.456(4) .
C4 C10 1.492(3) .
C5 C6 1.389(3) .
C5 C10 1.388(3) .
C6 C7 1.413(3) .
C6 C11 1.495(3) .
C7 C8 1.386(3) .
C7 C7 1.493(4) 2_656
C8 C9 1.393(3) .
C9 C10 1.397(3) .
C11 C16 1.394(3) .
C11 C12 1.399(3) .
C12 C13 1.398(3) .
C12 C12 1.493(4) 2_656
C13 C14 1.376(4) .
C14 C15 1.373(4) .
C15 C16 1.386(3) .
C17 C18 1.39(2) .
C18 C19 1.29(2) .
C19 C19 1.39(2) 5_666

loop_
_geom_torsion_atom_site_label_1
_geom_torsion_atom_site_label_2
_geom_torsion_atom_site_label_3
_geom_torsion_atom_site_label_4
_geom_torsion
_geom_torsion_site_symmetry_1
_geom_torsion_site_symmetry_4
O1 C1 C2 C3 179.2(3) . .
C9 C1 C2 C3 -1.3(5) . .
C1 C2 C3 C4 0.8(5) . .
C2 C3 C4 O2 -179.3(3) . .
C2 C3 C4 C10 0.1(5) . .
C10 C5 C6 C7 -1.5(3) . .
C10 C5 C6 C11 -178.9(2) . .
C5 C6 C7 C8 0.7(3) . .
C11 C6 C7 C8 178.0(2) . .
C5 C6 C7 C7 -174.9(2) . 2_656
C11 C6 C7 C7 2.3(3) . 2_656
C6 C7 C8 C9 1.0(3) . .
C7 C7 C8 C9 176.8(2) 2_656 .
C7 C8 C9 C10 -2.0(4) . .
C7 C8 C9 C1 178.3(2) . .
O1 C1 C9 C8 0.0(4) . .
C2 C1 C9 C8 -179.6(2) . .
O1 C1 C9 C10 -179.7(3) . .
C2 C1 C9 C10 0.8(4) . .
C6 C5 C10 C9 0.6(3) . .
C6 C5 C10 C4 -178.7(2) . .
C8 C9 C10 C5 1.2(3) . .
C1 C9 C10 C5 -179.1(2) . .
C8 C9 C10 C4 -179.5(2) . .
C1 C9 C10 C4 0.1(4) . .
O2 C4 C10 C5 -1.9(4) . .
C3 C4 C10 C5 178.7(2) . .
O2 C4 C10 C9 178.9(3) . .
C3 C4 C10 C9 -0.6(4) . .
C5 C6 C11 C16 57.1(3) . .
C7 C6 C11 C16 -120.1(2) . .
C5 C6 C11 C12 -118.7(2) . .
C7 C6 C11 C12 64.0(3) . .
C16 C11 C12 C13 0.6(3) . .
C6 C11 C12 C13 176.4(2) . .
C16 C11 C12 C12 -174.6(2) . 2_656
C6 C11 C12 C12 1.2(3) . 2_656
C11 C12 C13 C14 0.1(3) . .
C12 C12 C13 C14 175.5(2) 2_656 .
C12 C13 C14 C15 -0.9(3) . .
C13 C14 C15 C16 1.1(3) . .
C14 C15 C16 C11 -0.5(3) . .
C12 C11 C16 C15 -0.4(3) . .
C6 C11 C16 C15 -176.3(2) . .
C17 C18 C19 C19 -179.5(16) . 5_666
